data_4349854
loop_
_publ_author_name
'Gorelova, Liudmila A.'
'Pakhomova, Anna S.'
'Aprilis, Georgios'
'Dubrovinsky, Leonid S.'
'Krivovichev, Sergey V.'

_publ_section_title
;
 Pentacoordinated silicon in the high-pressure modification of datolite,
 CaBSiO4(OH)
;
_journal_issue 7
_journal_name_full 'Inorganic Chemistry Frontiers'
_journal_page_first 1653
_journal_paper_doi 10.1039/C8QI00257F
_journal_volume 5
_journal_year 2018
_chemical_formula_sum 'B Ca H O5 Si'
_chemical_formula_weight 159.99
_space_group_crystal_system monoclinic
_space_group_IT_number 14
_space_group_name_Hall '-P 2ybc'
_space_group_name_H-M_alt 'P 1 21/c 1'
_atom_sites_solution_hydrogens difmap
_audit_creation_method SHELXL-2014/7
_audit_update_record
;
2018-03-21 deposited with the CCDC.
2018-05-04 downloaded from the CCDC.
;
_cell_angle_alpha 90
_cell_angle_beta 90.27(8)
_cell_angle_gamma 90
_cell_formula_units_Z 4
_cell_length_a 4.531(4)
_cell_length_b 6.6870(5)
_cell_length_c 9.252(5)
_cell_measurement_reflns_used 1057
_cell_measurement_temperature 298(2)
_cell_measurement_theta_max 17.324
_cell_measurement_theta_min 2.384
_cell_volume 280.3(3)
_computing_structure_refinement 'SHELXL-2014/7 (Sheldrick, 2014)'
_diffrn_ambient_temperature 298(2)
_diffrn_measured_fraction_theta_full 0.338
_diffrn_measured_fraction_theta_max 0.203
_diffrn_measurement_device_type 'esperanto-CrysAlisPro-abstract goniometer imported esperanto images'
_diffrn_radiation_wavelength 0.2896
_diffrn_reflns_av_R_equivalents 0.0244
_diffrn_reflns_av_unetI/netI 0.0375
_diffrn_reflns_Laue_measured_fraction_full 0.338
_diffrn_reflns_Laue_measured_fraction_max 0.203
_diffrn_reflns_limit_h_max 6
_diffrn_reflns_limit_h_min -6
_diffrn_reflns_limit_k_max 13
_diffrn_reflns_limit_k_min -12
_diffrn_reflns_limit_l_max 14
_diffrn_reflns_limit_l_min -15
_diffrn_reflns_number 1057
_diffrn_reflns_point_group_measured_fraction_full 0.338
_diffrn_reflns_point_group_measured_fraction_max 0.203
_diffrn_reflns_theta_full 10.007
_diffrn_reflns_theta_max 17.324
_diffrn_reflns_theta_min 2.384
_exptl_absorpt_coefficient_mu 1.291
_exptl_crystal_colour colorless
_exptl_crystal_density_diffrn 3.791
_exptl_crystal_density_meas ?
_exptl_crystal_density_method none
_exptl_crystal_description isosymmetric
_exptl_crystal_F_000 320
_exptl_crystal_size_max 0.010
_exptl_crystal_size_mid 0.010
_exptl_crystal_size_min 0.005
_refine_diff_density_max 0.495
_refine_diff_density_min -0.649
_refine_diff_density_rms 0.137
_refine_ls_extinction_coef 0.06(13)
_refine_ls_extinction_expression Fc^*^=kFc[1+0.001xFc^2^\l^3^/sin(2\q)]^-1/4^
_refine_ls_extinction_method 'SHELXL-2014/7 (Sheldrick 2014'
_refine_ls_goodness_of_fit_ref 0.834
_refine_ls_hydrogen_treatment refall
_refine_ls_matrix_type full
_refine_ls_number_parameters 54
_refine_ls_number_reflns 520
_refine_ls_number_restraints 1
_refine_ls_restrained_S_all 0.833
_refine_ls_R_factor_all 0.0529
_refine_ls_R_factor_gt 0.0415
_refine_ls_shift/su_max 0.000
_refine_ls_shift/su_mean 0.000
_refine_ls_structure_factor_coef Fsqd
_refine_ls_weighting_details 'w=1/[\s^2^(Fo^2^)+(0.1514P)^2^] where P=(Fo^2^+2Fc^2^)/3'
_refine_ls_weighting_scheme calc
_refine_ls_wR_factor_gt 0.1372
_refine_ls_wR_factor_ref 0.1532
_reflns_Friedel_coverage 0.000
_reflns_number_gt 437
_reflns_number_total 520
_reflns_threshold_expression 'I > 2\s(I)'
_cod_data_source_file c8qi00257f2.cif
_cod_data_source_block shelx_CCDC8
_cod_depositor_comments
;
The following automatic conversions were performed:

data item '_exptl_crystal_density_meas' value 'none' was changed to
'?' -- the value is perceived as not measured.

Automatic conversion script
Id: cif_fix_values 6909 2019-04-08 15:41:33Z antanas 
;
_cod_original_sg_symbol_H-M 'P 21/c'
_cod_database_code 4349854
_shelx_shelxl_version_number 2014/7
_shelx_space_group_comment
;
The symmetry employed for this shelxl refinement is uniquely defined
by the following loop, which should always be used as a source of
symmetry information in preference to the above space-group names.
They are only intended as comments.
;

loop_
_space_group_symop_operation_xyz
'x, y, z'
'-x, y+1/2, -z+1/2'
'-x, -y, -z'
'x, -y-1/2, z-1/2'

loop_
_atom_site_label
_atom_site_type_symbol
_atom_site_fract_x
_atom_site_fract_y
_atom_site_fract_z
_atom_site_U_iso_or_equiv
_atom_site_adp_type
_atom_site_occupancy
_atom_site_site_symmetry_order
_atom_site_calc_flag
_atom_site_refinement_flags_posn
Ca1 Ca -0.0003(4) 0.63078(8) 0.18039(16) 0.0088(12) Uani 1 1 d .
Si1 Si 0.5309(5) 0.32261(13) 0.0661(2) 0.0065(17) Uani 1 1 d .
B1 B 0.588(2) 0.0573(5) -0.1513(9) 0.007(5) Uani 1 1 d .
O1 O 0.2617(15) 0.4619(3) 0.0160(6) 0.008(2) Uani 1 1 d .
O2 O 0.7218(15) 0.1772(3) -0.0380(7) 0.008(2) Uani 1 1 d .
O3 O 0.7109(17) 0.3629(3) 0.2153(7) 0.008(2) Uani 1 1 d .
O4 O 0.3087(15) 0.1421(3) 0.1310(6) 0.008(2) Uani 1 1 d .
O5 O 0.2682(15) 0.0777(3) -0.1608(7) 0.008(2) Uani 1 1 d D
H H 0.20(3) 0.07(3) -0.069(6) 0.14(9) Uiso 1 1 d D

loop_
_atom_site_aniso_label
_atom_site_aniso_U_11
_atom_site_aniso_U_22
_atom_site_aniso_U_33
_atom_site_aniso_U_23
_atom_site_aniso_U_13
_atom_site_aniso_U_12
Ca1 0.013(2) 0.0061(3) 0.0072(17) -0.0002(3) 0.0032(19) -0.0005(3)
Si1 0.010(3) 0.0051(4) 0.004(2) -0.0005(4) 0.001(3) 0.0006(5)
B1 0.010(10) 0.0055(10) 0.006(7) -0.0010(15) 0.002(8) -0.0002(16)
O1 0.012(4) 0.0066(4) 0.006(3) 0.0004(5) 0.002(3) 0.0008(6)
O2 0.012(4) 0.0066(4) 0.006(3) 0.0004(5) 0.002(3) 0.0008(6)
O3 0.012(4) 0.0066(4) 0.006(3) 0.0004(5) 0.002(3) 0.0008(6)
O4 0.012(4) 0.0066(4) 0.006(3) 0.0004(5) 0.002(3) 0.0008(6)
O5 0.012(4) 0.0066(4) 0.006(3) 0.0004(5) 0.002(3) 0.0008(6)

loop_
_atom_type_symbol
_atom_type_description
_atom_type_scat_dispersion_real
_atom_type_scat_dispersion_imag
_atom_type_scat_source
O O 0.0056 0.0036 'International Tables Vol C Tables 4.2.6.8 and 6.1.1.4'
Si Si 0.0522 0.0431 'International Tables Vol C Tables 4.2.6.8 and 6.1.1.4'
B B 0.0004 0.0004 'International Tables Vol C Tables 4.2.6.8 and 6.1.1.4'
Ca Ca 0.1611 0.1926 'International Tables Vol C Tables 4.2.6.8 and 6.1.1.4'
H H 0.0000 0.0000 'International Tables Vol C Tables 4.2.6.8 and 6.1.1.4'

loop_
_geom_angle_atom_site_label_1
_geom_angle_atom_site_label_2
_geom_angle_atom_site_label_3
_geom_angle
_geom_angle_site_symmetry_1
_geom_angle_site_symmetry_3
O2 Ca1 O1 65.59(10) 3_665 .
O2 Ca1 O4 142.68(9) 3_665 2
O1 Ca1 O4 151.64(9) . 2
O2 Ca1 O3 151.1(2) 3_665 1_455
O1 Ca1 O3 90.37(12) . 1_455
O4 Ca1 O3 63.18(14) 2 1_455
O2 Ca1 O3 61.7(2) 3_665 2_655
O1 Ca1 O3 109.3(2) . 2_655
O4 Ca1 O3 90.39(19) 2 2_655
O3 Ca1 O3 146.07(12) 1_455 2_655
O2 Ca1 O1 88.8(2) 3_665 3_565
O1 Ca1 O1 65.9(3) . 3_565
O4 Ca1 O1 108.1(3) 2 3_565
O3 Ca1 O1 65.9(2) 1_455 3_565
O3 Ca1 O1 147.20(16) 2_655 3_565
O2 Ca1 O5 76.47(14) 3_665 3_565
O1 Ca1 O5 130.87(18) . 3_565
O4 Ca1 O5 72.69(14) 2 3_565
O3 Ca1 O5 112.3(2) 1_455 3_565
O3 Ca1 O5 75.8(3) 2_655 3_565
O1 Ca1 O5 83.9(2) 3_565 3_565
O2 Ca1 O5 114.6(2) 3_665 4_566
O1 Ca1 O5 81.5(2) . 4_566
O4 Ca1 O5 81.8(2) 2 4_566
O3 Ca1 O5 74.8(3) 1_455 4_566
O3 Ca1 O5 80.9(2) 2_655 4_566
O1 Ca1 O5 127.43(17) 3_565 4_566
O5 Ca1 O5 145.01(11) 3_565 4_566
O2 Ca1 B1 170.5(2) 3_665 4_466
O1 Ca1 B1 121.25(11) . 4_466
O4 Ca1 B1 31.25(14) 2 4_466
O3 Ca1 B1 32.07(16) 1_455 4_466
O3 Ca1 B1 118.1(2) 2_655 4_466
O1 Ca1 B1 88.6(3) 3_565 4_466
O5 Ca1 B1 94.19(15) 3_565 4_466
O5 Ca1 B1 74.1(2) 4_566 4_466
O2 Ca1 B1 30.7(2) 3_665 3_665
O1 Ca1 B1 87.38(14) . 3_665
O4 Ca1 B1 117.78(16) 2 3_665
O3 Ca1 B1 173.7(3) 1_455 3_665
O3 Ca1 B1 31.0(2) 2_655 3_665
O1 Ca1 B1 118.3(2) 3_565 3_665
O5 Ca1 B1 73.5(2) 3_565 3_665
O5 Ca1 B1 99.0(3) 4_566 3_665
B1 Ca1 B1 148.05(10) 4_466 3_665
O2 Ca1 Si1 124.2(2) 3_665 1_455
O1 Ca1 Si1 78.47(18) . 1_455
O4 Ca1 Si1 82.02(18) 2 1_455
O3 Ca1 Si1 29.5(2) 1_455 1_455
O3 Ca1 Si1 172.20(8) 2_655 1_455
O1 Ca1 Si1 36.38(8) 3_565 1_455
O5 Ca1 Si1 100.0(2) 3_565 1_455
O5 Ca1 Si1 99.67(15) 4_566 1_455
B1 Ca1 Si1 55.2(2) 4_466 1_455
B1 Ca1 Si1 154.5(2) 3_665 1_455
O2 Ca1 Si1 29.40(6) 3_665 3_665
O1 Ca1 Si1 36.30(7) . 3_665
O4 Ca1 Si1 171.24(14) 2 3_665
O3 Ca1 Si1 125.55(9) 1_455 3_665
O3 Ca1 Si1 81.23(9) 2_655 3_665
O1 Ca1 Si1 78.28(11) 3_565 3_665
O5 Ca1 Si1 102.55(7) 3_565 3_665
O5 Ca1 Si1 99.31(10) 4_566 3_665
B1 Ca1 Si1 157.35(10) 4_466 3_665
B1 Ca1 Si1 53.47(10) 3_665 3_665
Si1 Ca1 Si1 106.26(7) 1_455 3_665
O1 Si1 O2 125.8(4) . .
O1 Si1 O3 121.9(3) . .
O2 Si1 O3 109.7(4) . .
O1 Si1 O4 93.7(3) . .
O2 Si1 O4 95.94(15) . .
O3 Si1 O4 96.6(3) . .
O1 Si1 O1 79.6(3) . 3_665
O2 Si1 O1 87.18(13) . 3_665
O3 Si1 O1 88.0(3) . 3_665
O4 Si1 O1 173.2(4) . 3_665
O1 Si1 Si1 43.63(13) . 3_665
O2 Si1 Si1 108.32(16) . 3_665
O3 Si1 Si1 106.95(14) . 3_665
O4 Si1 Si1 137.3(3) . 3_665
O1 Si1 Si1 35.9(2) 3_665 3_665
O1 Si1 Ca1 103.2(2) . 1_655
O2 Si1 Ca1 103.4(3) . 1_655
O3 Si1 Ca1 42.92(10) . 1_655
O4 Si1 Ca1 139.0(3) . 1_655
O1 Si1 Ca1 45.2(3) 3_665 1_655
Si1 Si1 Ca1 69.02(10) 3_665 1_655
O1 Si1 Ca1 104.46(13) . 3_665
O2 Si1 Ca1 42.55(9) . 3_665
O3 Si1 Ca1 105.17(18) . 3_665
O4 Si1 Ca1 137.55(11) . 3_665
O1 Si1 Ca1 44.78(7) 3_665 3_665
Si1 Si1 Ca1 69.57(4) 3_665 3_665
Ca1 Si1 Ca1 73.74(7) 1_655 3_665
O1 Si1 Ca1 36.7(2) . 3_565
O2 Si1 Ca1 92.0(3) . 3_565
O3 Si1 Ca1 158.14(16) . 3_565
O4 Si1 Ca1 83.1(3) . 3_565
O1 Si1 Ca1 90.7(3) 3_665 3_565
Si1 Si1 Ca1 61.99(12) 3_665 3_565
Ca1 Si1 Ca1 131.02(6) 1_655 3_565
Ca1 Si1 Ca1 89.01(9) 3_665 3_565
O1 Si1 Ca1 35.39(17) . .
O2 Si1 Ca1 160.8(3) . .
O3 Si1 Ca1 89.32(16) . .
O4 Si1 Ca1 84.06(14) . .
O1 Si1 Ca1 90.98(13) 3_665 .
Si1 Si1 Ca1 61.68(6) 3_665 .
Ca1 Si1 Ca1 88.61(6) 1_655 .
Ca1 Si1 Ca1 131.25(6) 3_665 .
Ca1 Si1 Ca1 68.87(8) 3_565 .
O1 Si1 Ca1 152.8(2) . 2_645
O2 Si1 Ca1 81.4(3) . 2_645
O3 Si1 Ca1 33.67(14) . 2_645
O4 Si1 Ca1 81.8(3) . 2_645
O1 Si1 Ca1 104.7(3) 3_665 2_645
Si1 Si1 Ca1 135.20(15) 3_665 2_645
Ca1 Si1 Ca1 66.19(8) 1_655 2_645
Ca1 Si1 Ca1 96.57(9) 3_665 2_645
Ca1 Si1 Ca1 162.77(5) 3_565 2_645
Ca1 Si1 Ca1 117.51(8) . 2_645
O1 Si1 Ca1 83.45(11) . 2_545
O2 Si1 Ca1 122.19(10) . 2_545
O3 Si1 Ca1 80.77(13) . 2_545
O4 Si1 Ca1 27.24(10) . 2_545
O1 Si1 Ca1 150.59(8) 3_665 2_545
Si1 Si1 Ca1 122.89(9) 3_665 2_545
Ca1 Si1 Ca1 117.83(7) 1_655 2_545
Ca1 Si1 Ca1 164.61(4) 3_665 2_545
Ca1 Si1 Ca1 89.85(9) 3_565 2_545
Ca1 Si1 Ca1 61.97(5) . 2_545
Ca1 Si1 Ca1 80.45(7) 2_645 2_545
O4 B1 O2 106.6(8) 3_655 .
O4 B1 O5 115.0(5) 3_655 .
O2 B1 O5 113.9(3) . .
O4 B1 O3 109.1(3) 3_655 4_565
O2 B1 O3 104.4(5) . 4_565
O5 B1 O3 107.4(8) . 4_565
O4 B1 Ca1 54.64(15) 3_655 4_665
O2 B1 Ca1 112.3(5) . 4_665
O5 B1 Ca1 133.5(6) . 4_665
O3 B1 Ca1 54.7(2) 4_565 4_665
O4 B1 Ca1 119.2(6) 3_655 3_665
O2 B1 Ca1 51.9(2) . 3_665
O5 B1 Ca1 125.8(3) . 3_665
O3 B1 Ca1 52.5(4) 4_565 3_665
Ca1 B1 Ca1 80.29(16) 4_665 3_665
Si1 O1 Si1 100.4(3) . 3_665
Si1 O1 Ca1 120.1(4) . .
Si1 O1 Ca1 98.92(12) 3_665 .
Si1 O1 Ca1 118.08(19) . 3_565
Si1 O1 Ca1 98.5(3) 3_665 3_565
Ca1 O1 Ca1 114.1(3) . 3_565
B1 O2 Si1 122.5(5) . .
B1 O2 Ca1 97.3(3) . 3_665
Si1 O2 Ca1 108.05(13) . 3_665
B1 O3 Si1 126.0(7) 4_566 .
B1 O3 Ca1 93.2(3) 4_566 1_655
Si1 O3 Ca1 107.6(2) . 1_655
B1 O3 Ca1 96.5(6) 4_566 2_645
Si1 O3 Ca1 122.72(14) . 2_645
Ca1 O3 Ca1 105.9(4) 1_655 2_645
B1 O4 Si1 121.4(5) 3_655 .
B1 O4 Ca1 94.11(18) 3_655 2_545
Si1 O4 Ca1 132.66(19) . 2_545
B1 O5 Ca1 127.4(2) . 3_565
B1 O5 Ca1 119.5(3) . 4_565
Ca1 O5 Ca1 100.4(3) 3_565 4_565
B1 O5 H 105(10) . .
Ca1 O5 H 86(10) 3_565 .
Ca1 O5 H 114(10) 4_565 .

loop_
_geom_bond_atom_site_label_1
_geom_bond_atom_site_label_2
_geom_bond_distance
_geom_bond_site_symmetry_2
Ca1 O2 2.234(3) 3_665
Ca1 O1 2.240(3) .
Ca1 O4 2.242(3) 2
Ca1 O3 2.242(4) 1_455
Ca1 O3 2.247(7) 2_655
Ca1 O1 2.251(9) 3_565
Ca1 O5 2.303(5) 3_565
Ca1 O5 2.359(8) 4_566
Ca1 B1 2.742(4) 4_466
Ca1 B1 2.815(7) 3_665
Ca1 Si1 3.139(3) 1_455
Ca1 Si1 3.141(3) 3_665
Si1 O1 1.601(7) .
Si1 O2 1.622(3) .
Si1 O3 1.623(10) .
Si1 O4 1.684(3) .
Si1 O1 1.882(3) 3_665
Si1 Si1 2.683(3) 3_665
Si1 Ca1 3.139(3) 1_655
Si1 Ca1 3.141(3) 3_665
Si1 Ca1 3.320(5) 3_565
Si1 Ca1 3.409(4) 2_645
Si1 Ca1 3.603(3) 2_545
B1 O4 1.426(6) 3_655
B1 O2 1.450(12) .
B1 O5 1.456(12) .
B1 O3 1.458(6) 4_565
B1 Ca1 2.742(4) 4_665
B1 Ca1 2.815(7) 3_665
O1 Si1 1.882(3) 3_665
O1 Ca1 2.251(9) 3_565
O2 Ca1 2.234(3) 3_665
O3 B1 1.458(6) 4_566
O3 Ca1 2.242(4) 1_655
O3 Ca1 2.247(7) 2_645
O4 B1 1.426(6) 3_655
O4 Ca1 2.242(3) 2_545
O5 Ca1 2.303(5) 3_565
O5 Ca1 2.359(8) 4_565
O5 H 0.90(2) .
